data_4128466
loop_
_publ_author_name
'Hung, Kevin'
'Condakes, Matthew L.'
'Novaes, Luiz F. T.'
'Harwood, Stephen J.'
'Morikawa, Takahiro'
'Yang, Zhi'
'Maimone, Thomas J.'

_publ_section_title
;
 Development of a Terpene Feedstock-Based Oxidative Synthetic Approach to
 the Illicium Sesquiterpenes.
;
_journal_issue 7
_journal_name_full 'Journal of the American Chemical Society'
_journal_page_first 3083
_journal_page_last 3099
_journal_paper_doi 10.1021/jacs.8b12247
_journal_volume 141
_journal_year 2019
_chemical_absolute_configuration ad
_chemical_formula_sum 'C14 H20 O4'
_chemical_formula_weight 252.30
_chemical_name_common KH_3_087_1
_chemical_name_systematic maimone58
_space_group.centring_type primitive

_space_group_crystal_system monoclinic
_space_group_IT_number 4
_space_group_name_Hall 'P 2yb'
_space_group_name_H-M_alt 'P 1 21 1'
_atom_sites_solution_hydrogens geom
_atom_sites_solution_primary iterative
_atom_sites_solution_secondary difmap
_audit_creation_method SHELXL-2014/7
_cell_angle_alpha 90
_cell_angle_beta 103.411(3)
_cell_angle_gamma 90
_cell_formula_units_Z 2
_cell_length_a 6.2397(4)
_cell_length_b 11.9278(7)
_cell_length_c 9.1162(5)
_cell_measurement_reflns_used 9152
_cell_measurement_temperature 100(2)
_cell_measurement_theta_max 68.17
_cell_measurement_theta_min 4.99
_cell_volume 659.98(7)
_computing_cell_refinement 'Bruker SAINT'
_computing_data_collection 'Bruker APEX2'
_computing_data_reduction 'Bruker SAINT'
_computing_molecular_graphics ORTEP-32
_computing_publication_material WinGX
_computing_structure_refinement SHELXL-2014
_computing_structure_solution SHELXT
_diffrn_ambient_temperature 100(2)
_diffrn_detector_area_resol_mean 8.366
_diffrn_measured_fraction_theta_full 0.994
_diffrn_measured_fraction_theta_max 0.994
_diffrn_measurement_device_type 'Bruker APEX-II CCD'
_diffrn_measurement_method 'phi and omega scans'
_diffrn_radiation_type CuK\a
_diffrn_radiation_wavelength 1.54178
_diffrn_reflns_av_R_equivalents 0.0393
_diffrn_reflns_av_unetI/netI 0.0186
_diffrn_reflns_Laue_measured_fraction_full 0.994
_diffrn_reflns_Laue_measured_fraction_max 0.994
_diffrn_reflns_limit_h_max 6
_diffrn_reflns_limit_h_min -7
_diffrn_reflns_limit_k_max 14
_diffrn_reflns_limit_k_min -14
_diffrn_reflns_limit_l_max 10
_diffrn_reflns_limit_l_min -10
_diffrn_reflns_number 23277
_diffrn_reflns_point_group_measured_fraction_full 0.983
_diffrn_reflns_point_group_measured_fraction_max 0.982
_diffrn_reflns_theta_full 67.000
_diffrn_reflns_theta_max 68.314
_diffrn_reflns_theta_min 4.987
_diffrn_source 'microfocus rotating anode'
_exptl_absorpt_coefficient_mu 0.754
_exptl_absorpt_correction_T_max 0.929
_exptl_absorpt_correction_T_min 0.828
_exptl_absorpt_correction_type multi-scan
_exptl_absorpt_process_details SADABS
_exptl_crystal_colour colorless
_exptl_crystal_density_diffrn 1.270
_exptl_crystal_description plate
_exptl_crystal_F_000 272
_exptl_crystal_size_max 0.050
_exptl_crystal_size_mid 0.040
_exptl_crystal_size_min 0.020
_refine_diff_density_max 0.215
_refine_diff_density_min -0.117
_refine_diff_density_rms 0.029
_refine_ls_abs_structure_details
; 
 Flack x determined using 1080 quotients [(I+)-(I-)]/[(I+)+(I-)] 
 (Parsons, Flack and Wagner, Acta Cryst. B69 (2013) 249-259). 
;
_refine_ls_abs_structure_Flack 0.03(5)
_refine_ls_extinction_method none
_refine_ls_goodness_of_fit_ref 1.065
_refine_ls_hydrogen_treatment constr
_refine_ls_matrix_type full
_refine_ls_number_parameters 167
_refine_ls_number_reflns 2383
_refine_ls_number_restraints 1
_refine_ls_restrained_S_all 1.065
_refine_ls_R_factor_all 0.0268
_refine_ls_R_factor_gt 0.0264
_refine_ls_shift/su_max 0.000
_refine_ls_shift/su_mean 0.000
_refine_ls_structure_factor_coef Fsqd
_refine_ls_weighting_details 'w=1/[\s^2^(Fo^2^)+(0.0426P)^2^+0.1130P] where P=(Fo^2^+2Fc^2^)/3'
_refine_ls_weighting_scheme calc
_refine_ls_wR_factor_gt 0.0720
_refine_ls_wR_factor_ref 0.0724
_reflns_Friedel_coverage 0.879
_reflns_Friedel_fraction_full 0.972
_reflns_Friedel_fraction_max 0.969
_reflns_number_gt 2345
_reflns_number_total 2383
_reflns_threshold_expression 'I > 2\s(I)'
_cod_data_source_file ja8b12247_si_005.cif
_cod_data_source_block maimone58
_cod_original_sg_symbol_H-M 'P 21'
_cod_database_code 4128466
_shelx_shelxl_version_number 2014/7
_shelx_space_group_comment
; 
The symmetry employed for this shelxl refinement is uniquely defined 
by the following loop, which should always be used as a source of 
symmetry information in preference to the above space-group names. 
They are only intended as comments. 
;
_shelx_estimated_absorpt_t_min 0.963
_shelx_estimated_absorpt_t_max 0.985

loop_
_space_group_symop_operation_xyz
'x, y, z'
'-x, y+1/2, -z'

loop_
_atom_site_label
_atom_site_type_symbol
_atom_site_fract_x
_atom_site_fract_y
_atom_site_fract_z
_atom_site_U_iso_or_equiv
_atom_site_adp_type
_atom_site_occupancy
_atom_site_site_symmetry_order
_atom_site_calc_flag
_atom_site_refinement_flags_posn
_atom_site_refinement_flags_adp
C1 C 0.2090(3) 0.43617(14) 0.6321(2) 0.0167(4) Uani 1 1 d . .
C2 C 0.3957(3) 0.48519(15) 0.5721(2) 0.0198(4) Uani 1 1 d . .
C3 C 0.1238(4) 0.45344(18) 0.3605(2) 0.0293(5) Uani 1 1 d . .
C4 C 0.0210(3) 0.42799(16) 0.4889(2) 0.0208(4) Uani 1 1 d . .
H4A H -0.0436 0.3518 0.4785 0.025 Uiso 1 1 calc R U
H4B H -0.0966 0.4828 0.4929 0.025 Uiso 1 1 calc R U
C5 C 0.2844(3) 0.31940(15) 0.7018(2) 0.0193(4) Uani 1 1 d . .
H5 H 0.4219 0.3311 0.7821 0.023 Uiso 1 1 calc R U
C6 C 0.1002(3) 0.29193(15) 0.7800(2) 0.0216(4) Uani 1 1 d . .
H6A H 0.1445 0.2309 0.8544 0.026 Uiso 1 1 calc R U
H6B H -0.0354 0.2693 0.7060 0.026 Uiso 1 1 calc R U
C7 C 0.0649(3) 0.40148(16) 0.8581(2) 0.0217(4) Uani 1 1 d . .
H7A H 0.1592 0.4037 0.9616 0.026 Uiso 1 1 calc R U
H7B H -0.0909 0.4086 0.8641 0.026 Uiso 1 1 calc R U
C8 C 0.1282(3) 0.49826(15) 0.76073(19) 0.0168(4) Uani 1 1 d . .
H8 H -0.0130 0.5362 0.7112 0.020 Uiso 1 1 calc R U
C9 C 0.3340(3) 0.22994(17) 0.5946(2) 0.0265(4) Uani 1 1 d . .
H9A H 0.3805 0.1607 0.6508 0.040 Uiso 1 1 calc R U
H9B H 0.4520 0.2563 0.5486 0.040 Uiso 1 1 calc R U
H9C H 0.2011 0.2154 0.5154 0.040 Uiso 1 1 calc R U
C10 C 0.2761(3) 0.58983(15) 0.8531(2) 0.0191(4) Uani 1 1 d . .
C11 C 0.4914(3) 0.54751(17) 0.9573(2) 0.0263(4) Uani 1 1 d . .
H11A H 0.5820 0.5109 0.8967 0.039 Uiso 1 1 calc R U
H11B H 0.4568 0.4936 1.0297 0.039 Uiso 1 1 calc R U
H11C H 0.5724 0.6110 1.0119 0.039 Uiso 1 1 calc R U
C12 C 0.1390(4) 0.64857(18) 0.9532(2) 0.0282(4) Uani 1 1 d . .
H12A H 0.2281 0.7074 1.0134 0.042 Uiso 1 1 calc R U
H12B H 0.0958 0.5933 1.0206 0.042 Uiso 1 1 calc R U
H12C H 0.0067 0.6820 0.8888 0.042 Uiso 1 1 calc R U
C13 C 0.3167(3) 0.68162(16) 0.7453(2) 0.0204(4) Uani 1 1 d . .
C14 C 0.4842(4) 0.77106(18) 0.8034(3) 0.0333(5) Uani 1 1 d . .
H14A H 0.6305 0.7448 0.7969 0.050 Uiso 1 1 calc R U
H14B H 0.4847 0.7877 0.9088 0.050 Uiso 1 1 calc R U
H14C H 0.4468 0.8391 0.7425 0.050 Uiso 1 1 calc R U
O1 O 0.3389(2) 0.48900(13) 0.41556(15) 0.0281(3) Uani 1 1 d . .
O2 O 0.5770(2) 0.51081(11) 0.63656(16) 0.0271(3) Uani 1 1 d . .
O3 O 0.0493(3) 0.44696(19) 0.22849(18) 0.0520(5) Uani 1 1 d . .
O4 O 0.2122(2) 0.68437(11) 0.61503(14) 0.0231(3) Uani 1 1 d . .

loop_
_atom_site_aniso_label
_atom_site_aniso_U_11
_atom_site_aniso_U_22
_atom_site_aniso_U_33
_atom_site_aniso_U_23
_atom_site_aniso_U_13
_atom_site_aniso_U_12
C1 0.0167(9) 0.0147(8) 0.0189(9) -0.0004(6) 0.0046(7) 0.0000(6)
C2 0.0206(10) 0.0156(8) 0.0260(9) -0.0015(7) 0.0114(7) 0.0022(7)
C3 0.0368(12) 0.0277(10) 0.0238(10) -0.0011(8) 0.0077(8) -0.0041(8)
C4 0.0218(9) 0.0201(9) 0.0194(9) -0.0003(7) 0.0023(7) -0.0006(7)
C5 0.0187(9) 0.0179(9) 0.0216(9) 0.0012(7) 0.0053(7) 0.0018(7)
C6 0.0231(10) 0.0196(9) 0.0231(9) 0.0045(7) 0.0072(7) -0.0003(7)
C7 0.0208(9) 0.0235(9) 0.0226(9) 0.0033(8) 0.0090(7) 0.0000(7)
C8 0.0140(8) 0.0186(8) 0.0186(8) -0.0004(7) 0.0051(6) 0.0020(7)
C9 0.0290(11) 0.0208(9) 0.0320(11) -0.0024(8) 0.0116(8) 0.0042(8)
C10 0.0201(9) 0.0189(9) 0.0181(9) -0.0026(7) 0.0041(7) 0.0013(7)
C11 0.0264(10) 0.0248(9) 0.0240(9) -0.0013(8) -0.0020(7) -0.0011(8)
C12 0.0339(11) 0.0260(10) 0.0267(10) -0.0054(8) 0.0113(8) 0.0037(8)
C13 0.0201(9) 0.0181(8) 0.0231(9) -0.0033(7) 0.0051(7) 0.0032(7)
C14 0.0386(13) 0.0260(11) 0.0321(11) -0.0008(9) 0.0018(9) -0.0097(9)
O1 0.0347(8) 0.0297(7) 0.0245(7) -0.0021(6) 0.0162(6) -0.0072(6)
O2 0.0186(7) 0.0274(8) 0.0371(8) -0.0015(6) 0.0101(6) -0.0017(5)
O3 0.0636(12) 0.0727(13) 0.0180(8) 0.0001(8) 0.0060(7) -0.0185(10)
O4 0.0246(7) 0.0199(6) 0.0234(7) 0.0025(5) 0.0028(5) 0.0024(5)

loop_
_atom_type_symbol
_atom_type_description
_atom_type_scat_dispersion_real
_atom_type_scat_dispersion_imag
_atom_type_scat_source
C C 0.0181 0.0091 'International Tables Vol C Tables 4.2.6.8 and 6.1.1.4'
H H 0.0000 0.0000 'International Tables Vol C Tables 4.2.6.8 and 6.1.1.4'
O O 0.0492 0.0322 'International Tables Vol C Tables 4.2.6.8 and 6.1.1.4'

loop_
_geom_angle_atom_site_label_1
_geom_angle_atom_site_label_2
_geom_angle_atom_site_label_3
_geom_angle
C2 C1 C4 102.50(15)
C2 C1 C5 107.91(14)
C4 C1 C5 112.78(14)
C2 C1 C8 119.75(15)
C4 C1 C8 110.48(14)
C5 C1 C8 103.70(14)
O2 C2 O1 119.15(16)
O2 C2 C1 130.13(17)
O1 C2 C1 110.45(15)
O3 C3 O1 120.3(2)
O3 C3 C4 130.1(2)
O1 C3 C4 109.58(16)
C3 C4 C1 105.68(16)
C3 C4 H4A 110.6
C1 C4 H4A 110.6
C3 C4 H4B 110.6
C1 C4 H4B 110.6
H4A C4 H4B 108.7
C6 C5 C9 115.89(16)
C6 C5 C1 101.18(14)
C9 C5 C1 116.80(15)
C6 C5 H5 107.5
C9 C5 H5 107.5
C1 C5 H5 107.5
C5 C6 C7 103.90(15)
C5 C6 H6A 111.0
C7 C6 H6A 111.0
C5 C6 H6B 111.0
C7 C6 H6B 111.0
H6A C6 H6B 109.0
C6 C7 C8 106.55(14)
C6 C7 H7A 110.4
C8 C7 H7A 110.4
C6 C7 H7B 110.4
C8 C7 H7B 110.4
H7A C7 H7B 108.6
C10 C8 C7 114.21(14)
C10 C8 C1 119.12(14)
C7 C8 C1 104.10(14)
C10 C8 H8 106.2
C7 C8 H8 106.2
C1 C8 H8 106.2
C5 C9 H9A 109.5
C5 C9 H9B 109.5
H9A C9 H9B 109.5
C5 C9 H9C 109.5
H9A C9 H9C 109.5
H9B C9 H9C 109.5
C13 C10 C11 112.34(15)
C13 C10 C8 108.77(14)
C11 C10 C8 115.43(15)
C13 C10 C12 104.47(15)
C11 C10 C12 107.82(15)
C8 C10 C12 107.31(15)
C10 C11 H11A 109.5
C10 C11 H11B 109.5
H11A C11 H11B 109.5
C10 C11 H11C 109.5
H11A C11 H11C 109.5
H11B C11 H11C 109.5
C10 C12 H12A 109.5
C10 C12 H12B 109.5
H12A C12 H12B 109.5
C10 C12 H12C 109.5
H12A C12 H12C 109.5
H12B C12 H12C 109.5
O4 C13 C14 119.82(18)
O4 C13 C10 121.02(17)
C14 C13 C10 119.14(16)
C13 C14 H14A 109.5
C13 C14 H14B 109.5
H14A C14 H14B 109.5
C13 C14 H14C 109.5
H14A C14 H14C 109.5
H14B C14 H14C 109.5
C3 O1 C2 110.90(14)

loop_
_geom_bond_atom_site_label_1
_geom_bond_atom_site_label_2
_geom_bond_distance
C1 C2 1.515(2)
C1 C4 1.543(3)
C1 C5 1.558(2)
C1 C8 1.566(2)
C2 O2 1.187(2)
C2 O1 1.389(2)
C3 O3 1.188(3)
C3 O1 1.386(3)
C3 C4 1.490(3)
C4 H4A 0.9900
C4 H4B 0.9900
C5 C6 1.522(3)
C5 C9 1.526(3)
C5 H5 1.0000
C6 C7 1.528(3)
C6 H6A 0.9900
C6 H6B 0.9900
C7 C8 1.562(2)
C7 H7A 0.9900
C7 H7B 0.9900
C8 C10 1.547(2)
C8 H8 1.0000
C9 H9A 0.9800
C9 H9B 0.9800
C9 H9C 0.9800
C10 C13 1.531(3)
C10 C11 1.539(3)
C10 C12 1.555(3)
C11 H11A 0.9800
C11 H11B 0.9800
C11 H11C 0.9800
C12 H12A 0.9800
C12 H12B 0.9800
C12 H12C 0.9800
C13 O4 1.216(2)
C13 C14 1.501(3)
C14 H14A 0.9800
C14 H14B 0.9800
C14 H14C 0.9800
